data_4503497
loop_
_publ_author_name
'Zhao, Ya-Hui'
'Xu, Hong-Bin'
'Fu, Yao-Mei'
'Shao, Kui-Zhan'
'Yang, Shuang-Yang'
'Su, Zhong-Min'
'Hao, Xiang-Rong'
'Zhu, Dong-Xia'
'Wang, En-Bo'

_publ_section_title
;
 A Series of Lead(II)-Organic Frameworks Based on Pyridyl Carboxylate Acid
 N-Oxide Derivatives: Syntheses, Structures, and Luminescent Properties
;
_journal_issue 10
_journal_name_full 'Crystal Growth &amp; Design'
_journal_page_first 3566
_journal_paper_doi 10.1021/cg701224h
_journal_volume 8
_journal_year 2008
_chemical_formula_moiety 'C6 H6 N2 O7 Pb'
_chemical_formula_sum 'C6 H6 N2 O7 Pb'
_chemical_formula_weight 425.32
_chemical_name_systematic
; 
 ? 
;
_space_group_IT_number 2
_symmetry_cell_setting triclinic
_symmetry_space_group_name_Hall '-P 1'
_symmetry_space_group_name_H-M 'P -1'
_atom_sites_solution_hydrogens geom
_atom_sites_solution_primary direct
_atom_sites_solution_secondary difmap
_audit_creation_method SHELXL-97
_cell_angle_alpha 110.9250(10)
_cell_angle_beta 90.6430(10)
_cell_angle_gamma 112.3540(10)
_cell_formula_units_Z 2
_cell_length_a 7.1828(6)
_cell_length_b 8.3690(8)
_cell_length_c 9.7794(9)
_cell_measurement_temperature 293(2)
_cell_volume 500.42(8)
_computing_structure_refinement 'SHELXL-97 (Sheldrick, 1997)'
_computing_structure_solution 'SHELXS-97 (Sheldrick, 1990)'
_diffrn_ambient_temperature 293(2)
_diffrn_measured_fraction_theta_full 0.984
_diffrn_measured_fraction_theta_max 0.881
_diffrn_radiation_monochromator graphite
_diffrn_radiation_source 'fine-focus sealed tube'
_diffrn_radiation_type MoK\a
_diffrn_radiation_wavelength 0.71073
_diffrn_reflns_av_R_equivalents 0.0203
_diffrn_reflns_av_sigmaI/netI 0.0363
_diffrn_reflns_limit_h_max 6
_diffrn_reflns_limit_h_min -9
_diffrn_reflns_limit_k_max 11
_diffrn_reflns_limit_k_min -8
_diffrn_reflns_limit_l_max 12
_diffrn_reflns_limit_l_min -13
_diffrn_reflns_number 3039
_diffrn_reflns_theta_full 25.00
_diffrn_reflns_theta_max 28.44
_diffrn_reflns_theta_min 2.26
_exptl_absorpt_coefficient_mu 16.882
_exptl_absorpt_correction_T_max 0.0427
_exptl_absorpt_correction_T_min 0.0367
_exptl_absorpt_correction_type multi-scan
_exptl_crystal_density_diffrn 2.823
_exptl_crystal_density_method 'not measured'
_exptl_crystal_F_000 388
_exptl_crystal_size_max 0.25
_exptl_crystal_size_mid 0.23
_exptl_crystal_size_min 0.19
_refine_diff_density_max 1.473
_refine_diff_density_min -3.202
_refine_diff_density_rms 0.353
_refine_ls_extinction_method none
_refine_ls_goodness_of_fit_ref 1.015
_refine_ls_hydrogen_treatment constr
_refine_ls_matrix_type full
_refine_ls_number_parameters 145
_refine_ls_number_reflns 2227
_refine_ls_number_restraints 2
_refine_ls_restrained_S_all 1.015
_refine_ls_R_factor_all 0.0302
_refine_ls_R_factor_gt 0.0291
_refine_ls_shift/su_max 0.000
_refine_ls_shift/su_mean 0.000
_refine_ls_structure_factor_coef Fsqd
_refine_ls_weighting_details 'calc w=1/[\s^2^(Fo^2^)+(0.0812P)^2^+0.9818P] where P=(Fo^2^+2Fc^2^)/3'
_refine_ls_weighting_scheme calc
_refine_ls_wR_factor_gt 0.0993
_refine_ls_wR_factor_ref 0.0999
_reflns_number_gt 2123
_reflns_number_total 2227
_reflns_threshold_expression >2sigma(I)
_cod_data_source_file cg701224h_si_002.cif
_cod_data_source_block compound2
_cod_depositor_comments
;
The following automatic conversions were performed:

'_symmetry_cell_setting' value 'Triclinic' changed to 'triclinic'
according to /home/saulius/struct/CIF-dictionaries/cif_core.dic
dictionary named 'cif_core.dic' version 2.4.1 from 2010-06-29.

Automatic conversion script
Id: cif_fix_values 1715 2011-07-08 13:25:40Z adriana 
;
_cod_original_sg_symbol_H-M P-1
_cod_database_code 4503497

loop_
_symmetry_equiv_pos_as_xyz
'x, y, z'
'-x, -y, -z'

loop_
_atom_site_label
_atom_site_type_symbol
_atom_site_fract_x
_atom_site_fract_y
_atom_site_fract_z
_atom_site_U_iso_or_equiv
_atom_site_adp_type
_atom_site_occupancy
_atom_site_symmetry_multiplicity
_atom_site_calc_flag
_atom_site_refinement_flags
Pb1 Pb 0.27320(3) 0.10651(3) 0.47297(2) 0.01954(13) Uani 1 1 d .
O1 O 0.4673(9) -0.1095(8) 0.3495(5) 0.0273(11) Uani 1 1 d .
O2 O 0.3466(9) 0.4087(7) 0.6717(6) 0.0269(11) Uani 1 1 d .
O3 O 0.0966(11) 0.2040(8) 0.7366(7) 0.0414(15) Uani 1 1 d .
O4 O 0.1734(11) 0.2233(12) 0.2783(9) 0.0511(19) Uani 1 1 d .
O5 O -0.0537(11) 0.2081(10) 0.4222(9) 0.0477(16) Uani 1 1 d .
O6 O -0.1053(12) 0.2439(15) 0.2190(11) 0.069(3) Uani 1 1 d .
O7 O 0.5937(11) 0.3129(10) 0.4323(8) 0.0423(15) Uani 1 1 d D
H7 H 0.6838 0.2710 0.4036 0.063 Uiso 1 1 d RD
H8 H 0.6182 0.4118 0.4166 0.063 Uiso 1 1 d RD
N1 N 0.4035(9) -0.2332(8) 0.2077(6) 0.0213(12) Uani 1 1 d .
N2 N 0.0056(11) 0.2247(11) 0.3058(10) 0.0385(17) Uani 1 1 d .
C1 C 0.4908(12) -0.1795(10) 0.1015(8) 0.0252(15) Uani 1 1 d .
H1 H 0.5885 -0.0578 0.1265 0.030 Uiso 1 1 calc R
C2 C 0.4349(12) -0.3054(10) -0.0447(8) 0.0251(15) Uani 1 1 d .
H2 H 0.4934 -0.2691 -0.1190 0.030 Uiso 1 1 calc R
C3 C 0.2882(11) -0.4894(9) -0.0797(7) 0.0191(13) Uani 1 1 d .
C4 C 0.2012(11) -0.5368(10) 0.0332(8) 0.0250(14) Uani 1 1 d .
H4 H 0.1011 -0.6565 0.0120 0.030 Uiso 1 1 calc R
C5 C 0.2633(11) -0.4055(10) 0.1779(8) 0.0236(14) Uani 1 1 d .
H5 H 0.2070 -0.4377 0.2545 0.028 Uiso 1 1 calc R
C6 C 0.2331(12) 0.3636(10) 0.7631(8) 0.0233(14) Uani 1 1 d .

loop_
_atom_site_aniso_label
_atom_site_aniso_U_11
_atom_site_aniso_U_22
_atom_site_aniso_U_33
_atom_site_aniso_U_23
_atom_site_aniso_U_13
_atom_site_aniso_U_12
Pb1 0.02197(18) 0.01859(17) 0.01442(17) 0.00299(12) 0.00112(11) 0.00789(12)
O1 0.043(3) 0.027(3) 0.008(2) -0.0021(19) -0.002(2) 0.019(2)
O2 0.037(3) 0.023(3) 0.017(2) 0.003(2) 0.005(2) 0.013(2)
O3 0.053(4) 0.025(3) 0.024(3) 0.003(2) 0.000(3) -0.002(3)
O4 0.034(3) 0.077(5) 0.067(5) 0.055(4) 0.015(3) 0.022(3)
O5 0.048(4) 0.049(4) 0.055(4) 0.030(4) 0.016(3) 0.020(3)
O6 0.039(4) 0.100(7) 0.091(7) 0.074(6) -0.002(4) 0.020(4)
O7 0.045(4) 0.047(4) 0.058(4) 0.037(3) 0.026(3) 0.026(3)
N1 0.024(3) 0.021(3) 0.014(3) -0.002(2) -0.003(2) 0.013(2)
N2 0.031(4) 0.039(4) 0.052(5) 0.032(4) 0.001(3) 0.008(3)
C1 0.032(4) 0.017(3) 0.018(3) 0.004(3) -0.006(3) 0.004(3)
C2 0.028(4) 0.021(3) 0.018(3) 0.005(3) 0.002(3) 0.004(3)
C3 0.022(3) 0.018(3) 0.016(3) 0.004(2) -0.001(2) 0.009(3)
C4 0.020(3) 0.023(3) 0.020(3) 0.002(3) 0.000(3) 0.004(3)
C5 0.027(3) 0.028(4) 0.014(3) 0.007(3) 0.005(3) 0.010(3)
C6 0.028(4) 0.019(3) 0.017(3) 0.001(3) -0.002(3) 0.010(3)

loop_
_atom_type_symbol
_atom_type_description
_atom_type_scat_dispersion_real
_atom_type_scat_dispersion_imag
_atom_type_scat_source
C C 0.0033 0.0016 'International Tables Vol C Tables 4.2.6.8 and 6.1.1.4'
H H 0.0000 0.0000 'International Tables Vol C Tables 4.2.6.8 and 6.1.1.4'
N N 0.0061 0.0033 'International Tables Vol C Tables 4.2.6.8 and 6.1.1.4'
O O 0.0106 0.0060 'International Tables Vol C Tables 4.2.6.8 and 6.1.1.4'
Pb Pb -3.3944 10.1111 'International Tables Vol C Tables 4.2.6.8 and 6.1.1.4'

loop_
_geom_angle_atom_site_label_1
_geom_angle_atom_site_label_2
_geom_angle_atom_site_label_3
_geom_angle
_geom_angle_site_symmetry_1
_geom_angle_site_symmetry_3
O2 Pb1 O7 76.7(2) . .
O2 Pb1 O1 80.73(17) . 2_656
O7 Pb1 O1 77.8(2) . 2_656
O2 Pb1 O4 90.4(2) . .
O7 Pb1 O4 74.0(2) . .
O1 Pb1 O4 151.7(2) 2_656 .
O2 Pb1 O1 138.54(18) . .
O7 Pb1 O1 74.2(2) . .
O1 Pb1 O1 64.78(18) 2_656 .
O4 Pb1 O1 108.9(2) . .
N1 O1 Pb1 123.3(4) . 2_656
N1 O1 Pb1 120.5(4) . .
Pb1 O1 Pb1 115.22(18) 2_656 .
C6 O2 Pb1 102.7(4) . .
N2 O4 Pb1 102.5(5) . .
Pb1 O7 H7 119.1 . .
Pb1 O7 H8 128.0 . .
H7 O7 H8 110.1 . .
C5 N1 O1 119.2(6) . .
C5 N1 C1 122.4(6) . .
O1 N1 C1 118.3(6) . .
O4 N2 O6 120.6(8) . .
O4 N2 O5 120.1(7) . .
O6 N2 O5 119.3(8) . .
N1 C1 C2 119.9(6) . .
N1 C1 H1 120.1 . .
C2 C1 H1 120.1 . .
C1 C2 C3 119.1(7) . .
C1 C2 H2 120.4 . .
C3 C2 H2 120.4 . .
C4 C3 C2 118.8(6) . .
C4 C3 C6 120.2(6) . 1_544
C2 C3 C6 121.0(6) . 1_544
C3 C4 C5 119.8(7) . .
C3 C4 H4 120.1 . .
C5 C4 H4 120.1 . .
N1 C5 C4 120.0(6) . .
N1 C5 H5 120.0 . .
C4 C5 H5 120.0 . .
O3 C6 O2 125.0(7) . .
O3 C6 C3 118.5(7) . 1_566
O2 C6 C3 116.0(6) . 1_566

loop_
_geom_bond_atom_site_label_1
_geom_bond_atom_site_label_2
_geom_bond_distance
_geom_bond_site_symmetry_2
Pb1 O2 2.430(5) .
Pb1 O7 2.435(6) .
Pb1 O1 2.520(5) 2_656
Pb1 O4 2.631(7) .
Pb1 O1 2.659(5) .
O1 N1 1.343(7) .
O1 Pb1 2.520(5) 2_656
O2 C6 1.277(9) .
O3 C6 1.250(10) .
O4 N2 1.242(11) .
O5 N2 1.255(11) .
O6 N2 1.249(10) .
O7 H7 0.8527 .
O7 H8 0.8484 .
N1 C5 1.329(10) .
N1 C1 1.344(10) .
C1 C2 1.380(10) .
C1 H1 0.9300 .
C2 C3 1.407(9) .
C2 H2 0.9300 .
C3 C4 1.381(10) .
C3 C6 1.515(9) 1_544
C4 C5 1.382(10) .
C4 H4 0.9300 .
C5 H5 0.9300 .
C6 C3 1.515(9) 1_566

loop_
_geom_torsion_atom_site_label_1
_geom_torsion_atom_site_label_2
_geom_torsion_atom_site_label_3
_geom_torsion_atom_site_label_4
_geom_torsion
_geom_torsion_site_symmetry_1
_geom_torsion_site_symmetry_4
O2 Pb1 O1 N1 -154.1(5) . .
O7 Pb1 O1 N1 -107.0(5) . .
O1 Pb1 O1 N1 169.2(7) 2_656 .
O4 Pb1 O1 N1 -40.6(5) . .
O2 Pb1 O1 Pb1 36.7(4) . 2_656
O7 Pb1 O1 Pb1 83.8(3) . 2_656
O1 Pb1 O1 Pb1 0.0 2_656 2_656
O4 Pb1 O1 Pb1 150.2(3) . 2_656
O7 Pb1 O2 C6 -162.0(5) . .
O1 Pb1 O2 C6 -82.4(5) 2_656 .
O4 Pb1 O2 C6 124.6(5) . .
O1 Pb1 O2 C6 -115.6(5) . .
O2 Pb1 O4 N2 -73.2(6) . .
O7 Pb1 O4 N2 -149.2(7) . .
O1 Pb1 O4 N2 -144.1(5) 2_656 .
O1 Pb1 O4 N2 144.2(6) . .
Pb1 O1 N1 C5 79.8(7) 2_656 .
Pb1 O1 N1 C5 -88.5(7) . .
Pb1 O1 N1 C1 -97.5(7) 2_656 .
Pb1 O1 N1 C1 94.2(7) . .
Pb1 O4 N2 O6 -168.2(8) . .
Pb1 O4 N2 O5 12.3(10) . .
C5 N1 C1 C2 0.1(11) . .
O1 N1 C1 C2 177.3(7) . .
N1 C1 C2 C3 -0.7(11) . .
C1 C2 C3 C4 1.6(11) . .
C1 C2 C3 C6 -175.6(7) . 1_544
C2 C3 C4 C5 -1.9(11) . .
C6 C3 C4 C5 175.3(7) 1_544 .
O1 N1 C5 C4 -177.6(7) . .
C1 N1 C5 C4 -0.4(11) . .
C3 C4 C5 N1 1.3(12) . .
Pb1 O2 C6 O3 -10.6(9) . .
Pb1 O2 C6 C3 161.7(5) . 1_566
